data_2106840
loop_
_publ_author_name
'Bedlivy, D.'
'Mereiter, K.'

_publ_section_title
;
 The Structures of Potassium Lead Triiodide Dihydrate and Ammonium Lead
 Triiodide Dihydrate
;
_journal_name_full 'Acta Crystallographica B (24,1968-38,1982)'
_journal_page_first 782
_journal_page_last 785
_journal_volume 36
_journal_year 1980
_chemical_formula_sum 'H8 I3 N O2 Pb'
_chemical_name_systematic 'N H4 Pb I3 (H2 O)2'
_space_group_IT_number 62
_symmetry_space_group_name_Hall '-P 2ac 2n'
_symmetry_space_group_name_H-M 'P n m a'
_cell_angle_alpha 90
_cell_angle_beta 90
_cell_angle_gamma 90
_cell_formula_units_Z 4
_cell_length_a 10.262
_cell_length_b 4.611
_cell_length_c 22.613
_cell_volume 1070.004
_citation_journal_id_ASTM ACBCAR
_cod_data_source_file Bedlivy_ACBCAR_1980_1028.cif
_cod_data_source_block H8I3N1O2Pb1
_cod_original_formula_sum 'H8 I3 N1 O2 Pb1'
_cod_database_code 2106840

loop_
_symmetry_equiv_pos_as_xyz
x,y,z
-x+1/2,-y,z+1/2
x+1/2,-y+1/2,-z+1/2
-x,y+1/2,-z
-x,-y,-z
x-1/2,y,-z-1/2
-x-1/2,y-1/2,z-1/2
x,-y-1/2,z

loop_
_atom_site_label
_atom_site_type_symbol
_atom_site_fract_x
_atom_site_fract_y
_atom_site_fract_z
_atom_site_occupancy
_atom_site_U_iso_or_equiv
I1 I-1 0.41652 0.25 0.28466 1 0.0
I3 I-1 0.66064 0.25 0.54903 1 0.0
O1 O-2 0.0496 0.25 0.36485 1 0.0
O2 O-2 0.06109 0.25 0.48526 1 0.0
I2 I-1 0.74554 0.75 0.36938 1 0.0
N1 N-3 0.13868 0.75 0.30053 1 0.0
Pb1 Pb+2 0.54173 0.25 0.40578 1 0.0
